data_7159729
loop_
_publ_author_name
'Fernandes, Rodney A.'
'Ranjan, Ravikant S.'

_publ_section_title
;
 Diastereoselective allylation-based asymmetric total synthesis of
 1,10-<i>seco</i>-guaianolides.
;
_journal_issue 4
_journal_name_full 'Organic &amp; biomolecular chemistry'
_journal_page_first 811
_journal_page_last 822
_journal_paper_doi 10.1039/d3ob02013d
_journal_volume 22
_journal_year 2024
_chemical_absolute_configuration unk
_chemical_formula_moiety 'C11 H12 O4 S'
_chemical_formula_sum 'C11 H12 O4 S'
_chemical_formula_weight 240.27
_space_group_crystal_system orthorhombic
_space_group_IT_number 19
_space_group_name_Hall 'P 2ac 2ab'
_space_group_name_H-M_alt 'P 21 21 21'
_atom_sites_solution_hydrogens geom
_atom_sites_solution_primary dual
_audit_creation_date 2023-06-02
_audit_creation_method
;
Olex2 1.3-ac4
(compiled 2019.04.23 svn.r3594 for Rigaku Oxford Diffraction, GUI svn.r5739)
;
_audit_update_record
;
2023-06-02 deposited with the CCDC.	2023-12-13 downloaded from the CCDC.
;
_cell_angle_alpha 90
_cell_angle_beta 90
_cell_angle_gamma 90
_cell_formula_units_Z 4
_cell_length_a 8.5447(4)
_cell_length_b 10.2606(5)
_cell_length_c 12.5052(5)
_cell_measurement_reflns_used 4409
_cell_measurement_temperature 150.00(10)
_cell_measurement_theta_max 29.2910
_cell_measurement_theta_min 2.8770
_cell_volume 1096.38(9)
_computing_cell_refinement 'CrysAlisPro 1.171.41.93a (Rigaku OD, 2020)'
_computing_data_collection 'CrysAlisPro 1.171.41.93a (Rigaku OD, 2020)'
_computing_data_reduction 'CrysAlisPro 1.171.41.93a (Rigaku OD, 2020)'
_computing_molecular_graphics 'Olex2 (Dolomanov et al., 2009)'
_computing_publication_material 'Olex2 (Dolomanov et al., 2009)'
_computing_structure_refinement 'ShelXL (Sheldrick, 2015)'
_computing_structure_solution 'ShelXT (Sheldrick, 2015)'
_diffrn_ambient_environment N~2~
_diffrn_ambient_temperature 150.00(10)
_diffrn_detector 'CCD plate'
_diffrn_detector_area_resol_mean 8
_diffrn_measured_fraction_theta_full 0.992
_diffrn_measured_fraction_theta_max 0.893
_diffrn_measurement_details
;
List of Runs (angles in degrees, time in seconds):

  # Type    Start    End  Width  t~exp~   \w     \q     \k     \f   Frames
#--------------------------------------------------------------------------
  1  \f   -132.21   3.79   1.00    2.00  16.12 -12.98 -59.25    --   136
  2  \f    173.44 333.44   1.00    2.00  77.88 -12.98  31.50    --   160
  3  \w     -7.63  15.37   1.00    2.00    --  -12.98 -59.25  20.08   23
;
_diffrn_measurement_device 'abstract diffractometer'
_diffrn_measurement_device_type 'Bruker SMART APEX CCD area detector'
_diffrn_measurement_method '\w and \f scans'
_diffrn_orient_matrix_type 'CrysAlisPro convention (1999,Acta A55,543-557)'
_diffrn_orient_matrix_UB_11 0.0559298000
_diffrn_orient_matrix_UB_12 0.0510606000
_diffrn_orient_matrix_UB_13 0.0003039000
_diffrn_orient_matrix_UB_21 -0.0493466000
_diffrn_orient_matrix_UB_22 0.0371997000
_diffrn_orient_matrix_UB_23 0.0338904000
_diffrn_orient_matrix_UB_31 0.0364047000
_diffrn_orient_matrix_UB_32 -0.0280069000
_diffrn_orient_matrix_UB_33 0.0455173000
_diffrn_radiation_monochromator graphite
_diffrn_radiation_probe x-ray
_diffrn_radiation_type MoK\a
_diffrn_radiation_wavelength 0.71073
_diffrn_reflns_av_R_equivalents 0.0550
_diffrn_reflns_av_unetI/netI 0.0616
_diffrn_reflns_Laue_measured_fraction_full 0.992
_diffrn_reflns_Laue_measured_fraction_max 0.893
_diffrn_reflns_limit_h_max 13
_diffrn_reflns_limit_h_min -12
_diffrn_reflns_limit_k_max 12
_diffrn_reflns_limit_k_min -14
_diffrn_reflns_limit_l_max 14
_diffrn_reflns_limit_l_min -19
_diffrn_reflns_number 12004
_diffrn_reflns_point_group_measured_fraction_full 0.994
_diffrn_reflns_point_group_measured_fraction_max 0.838
_diffrn_reflns_theta_full 25.242
_diffrn_reflns_theta_max 33.413
_diffrn_reflns_theta_min 2.568
_diffrn_source 'sealed tube'
_diffrn_source_type 'Enhance (Mo) X-ray Source'
_exptl_absorpt_coefficient_mu 0.290
_exptl_absorpt_correction_T_max 1.00000
_exptl_absorpt_correction_T_min 0.78699
_exptl_absorpt_correction_type multi-scan
_exptl_absorpt_process_details
;
CrysAlisPro 1.171.41.93a (Rigaku Oxford Diffraction, 2020)
Empirical absorption correction using spherical harmonics,
implemented in SCALE3 ABSPACK scaling algorithm.
;
_exptl_crystal_colour colourless
_exptl_crystal_colour_primary colourless
_exptl_crystal_density_diffrn 1.456
_exptl_crystal_description block
_exptl_crystal_F_000 504
_exptl_crystal_size_max 0.205
_exptl_crystal_size_mid 0.15
_exptl_crystal_size_min 0.096
_refine_diff_density_max 0.273
_refine_diff_density_min -0.328
_refine_diff_density_rms 0.064
_refine_ls_abs_structure_details
;
 Flack x determined using 1030 quotients [(I+)-(I-)]/[(I+)+(I-)]
 (Parsons, Flack and Wagner, Acta Cryst. B69 (2013) 249-259).
;
_refine_ls_abs_structure_Flack 0.06(5)
_refine_ls_extinction_method none
_refine_ls_goodness_of_fit_ref 0.966
_refine_ls_hydrogen_treatment constr
_refine_ls_matrix_type full
_refine_ls_number_parameters 147
_refine_ls_number_reflns 3579
_refine_ls_number_restraints 0
_refine_ls_restrained_S_all 0.966
_refine_ls_R_factor_all 0.0552
_refine_ls_R_factor_gt 0.0405
_refine_ls_shift/su_max 0.000
_refine_ls_shift/su_mean 0.000
_refine_ls_structure_factor_coef Fsqd
_refine_ls_weighting_details 'w=1/[\s^2^(Fo^2^)+(0.0497P)^2^+0.1421P] where P=(Fo^2^+2Fc^2^)/3'
_refine_ls_weighting_scheme calc
_refine_ls_wR_factor_gt 0.0874
_refine_ls_wR_factor_ref 0.0998
_reflns_Friedel_coverage 0.651
_reflns_Friedel_fraction_full 0.998
_reflns_Friedel_fraction_max 0.765
_reflns_number_gt 3003
_reflns_number_total 3579
_reflns_threshold_expression 'I > 2\s(I)'
_cod_data_source_file d3ob02013d2.cif
_cod_data_source_block raf_rsr_s_autored
_cod_depositor_comments 'Adding full bibliography for 7159727--7159729.cif.'
_cod_database_code 7159729
_shelx_shelxl_version_number 2018/3
_shelx_space_group_comment
;
The symmetry employed for this shelxl refinement is uniquely defined
by the following loop, which should always be used as a source of
symmetry information in preference to the above space-group names.
They are only intended as comments.
;
_shelx_estimated_absorpt_t_max 0.973
_shelx_estimated_absorpt_t_min 0.943
_reflns_odcompleteness_completeness 89.16
_reflns_odcompleteness_iscentric 1
_reflns_odcompleteness_theta 33.34
_olex2_refinement_description
;
1. Fixed Uiso
 At 1.2 times of:
  All C(H) groups, All C(H,H) groups
 At 1.5 times of:
  All O(H) groups
2.a Ternary CH refined with riding coordinates:
 C7(H7), C4(H4A), C5(H5)
2.b Secondary CH2 refined with riding coordinates:
 C6(H6A,H6B)
2.c Aromatic/amide H refined with riding coordinates:
 C9(H9), C11(H11), C10(H10)
2.d X=CH2 refined with riding coordinates:
 C1(H1A,H1B)
2.e Idealised tetrahedral OH refined as rotating group:
 O3(H3), O4(H4)
;
_olex2_submission_special_instructions 'No special instructions were received'
_oxdiff_exptl_absorpt_empirical_details
;
Empirical correction (ABSPACK) includes:
- Absorption correction using spherical harmonics
- Frame scaling
- Detector area scaling
;
_oxdiff_exptl_absorpt_empirical_full_max 1.317
_oxdiff_exptl_absorpt_empirical_full_min 0.624

loop_
_space_group_symop_operation_xyz
'x, y, z'
'-x+1/2, -y, z+1/2'
'-x, y+1/2, -z+1/2'
'x+1/2, -y+1/2, -z'

loop_
_atom_site_label
_atom_site_type_symbol
_atom_site_fract_x
_atom_site_fract_y
_atom_site_fract_z
_atom_site_U_iso_or_equiv
_atom_site_adp_type
_atom_site_occupancy
_atom_site_site_symmetry_order
_atom_site_calc_flag
_atom_site_refinement_flags_posn
_atom_site_refinement_flags_adp
_atom_site_refinement_flags_occupancy
_atom_site_disorder_assembly
_atom_site_disorder_group
S1 S 0.17659(7) 0.70759(6) 0.25301(5) 0.02771(16) Uani 1 1 d . . . . .
O3 O 0.40526(18) 0.29312(16) 0.10778(11) 0.0191(3) Uani 1 1 d . . . . .
H3 H 0.482249 0.258690 0.077010 0.029 Uiso 1 1 calc GR . . . .
O2 O 0.4167(2) 0.26614(15) 0.33423(11) 0.0211(3) Uani 1 1 d . . . . .
O4 O 0.35464(18) 0.66030(15) 0.48514(11) 0.0186(3) Uani 1 1 d . . . . .
H4 H 0.288185 0.684833 0.530359 0.028 Uiso 1 1 calc GR . . . .
O1 O 0.5679(2) 0.19730(17) 0.46863(12) 0.0284(4) Uani 1 1 d . . . . .
C7 C 0.2915(2) 0.5543(2) 0.42360(15) 0.0153(4) Uani 1 1 d . . . . .
H7 H 0.254121 0.485523 0.474178 0.018 Uiso 1 1 calc R . . . .
C3 C 0.5166(3) 0.2870(2) 0.41669(15) 0.0195(4) Uani 1 1 d . . . . .
C8 C 0.1560(3) 0.5965(2) 0.35578(15) 0.0165(4) Uani 1 1 d . . . . .
C4 C 0.4288(3) 0.4982(2) 0.35815(15) 0.0148(4) Uani 1 1 d . . . . .
H4A H 0.482420 0.569211 0.317476 0.018 Uiso 1 1 calc R . . . .
C2 C 0.5441(3) 0.4285(2) 0.42939(16) 0.0168(4) Uani 1 1 d . . . . .
C5 C 0.3768(2) 0.3890(2) 0.28164(15) 0.0161(4) Uani 1 1 d . . . . .
H5 H 0.261015 0.393803 0.270836 0.019 Uiso 1 1 calc R . . . .
C6 C 0.4584(3) 0.3975(2) 0.17456(15) 0.0178(4) Uani 1 1 d . . . . .
H6A H 0.434773 0.482268 0.140306 0.021 Uiso 1 1 calc R . . . .
H6B H 0.573099 0.391314 0.184638 0.021 Uiso 1 1 calc R . . . .
C9 C 0.0043(2) 0.5546(2) 0.36226(17) 0.0201(5) Uani 1 1 d . . . . .
H9 H -0.031352 0.493087 0.413547 0.024 Uiso 1 1 calc R . . . .
C1 C 0.6529(3) 0.4750(2) 0.49500(18) 0.0240(5) Uani 1 1 d . . . . .
H1A H 0.715910 0.416802 0.535487 0.029 Uiso 1 1 calc R . . . .
H1B H 0.667747 0.566413 0.501408 0.029 Uiso 1 1 calc R . . . .
C11 C -0.0173(3) 0.6970(2) 0.21965(17) 0.0249(5) Uani 1 1 d . . . . .
H11 H -0.064872 0.744335 0.163004 0.030 Uiso 1 1 calc R . . . .
C10 C -0.0943(3) 0.6127(3) 0.28426(18) 0.0263(5) Uani 1 1 d . . . . .
H10 H -0.202862 0.594394 0.278046 0.032 Uiso 1 1 calc R . . . .

loop_
_atom_site_aniso_label
_atom_site_aniso_U_11
_atom_site_aniso_U_22
_atom_site_aniso_U_33
_atom_site_aniso_U_23
_atom_site_aniso_U_13
_atom_site_aniso_U_12
S1 0.0205(3) 0.0323(3) 0.0303(3) 0.0158(3) -0.0002(2) -0.0017(2)
O3 0.0198(8) 0.0195(8) 0.0181(6) -0.0029(6) -0.0016(6) 0.0031(7)
O2 0.0302(9) 0.0148(8) 0.0182(6) 0.0021(6) 0.0006(6) -0.0015(6)
O4 0.0177(7) 0.0190(8) 0.0191(6) -0.0049(6) 0.0032(6) 0.0000(6)
O1 0.0463(11) 0.0186(8) 0.0202(6) 0.0042(6) 0.0022(7) 0.0092(8)
C7 0.0145(9) 0.0142(10) 0.0171(8) 0.0008(7) 0.0024(7) -0.0014(8)
C3 0.0223(11) 0.0196(11) 0.0165(8) 0.0009(8) 0.0034(8) 0.0030(9)
C8 0.0170(10) 0.0142(10) 0.0183(8) 0.0010(7) 0.0021(8) 0.0016(8)
C4 0.0144(9) 0.0134(10) 0.0165(8) 0.0009(7) 0.0014(8) 0.0013(8)
C2 0.0142(9) 0.0188(10) 0.0173(8) 0.0016(7) 0.0024(8) 0.0016(8)
C5 0.0170(10) 0.0125(9) 0.0187(8) 0.0010(7) 0.0002(7) 0.0011(8)
C6 0.0202(11) 0.0170(10) 0.0161(8) 0.0012(8) -0.0003(8) -0.0003(8)
C9 0.0158(11) 0.0205(12) 0.0241(9) 0.0039(8) -0.0004(8) -0.0001(9)
C1 0.0177(11) 0.0241(12) 0.0302(11) 0.0052(9) -0.0045(10) 0.0000(9)
C11 0.0229(11) 0.0295(13) 0.0223(9) 0.0026(9) -0.0033(9) 0.0070(10)
C10 0.0167(10) 0.0326(13) 0.0296(10) 0.0017(10) -0.0027(9) 0.0029(9)

loop_
_atom_type_symbol
_atom_type_description
_atom_type_scat_dispersion_real
_atom_type_scat_dispersion_imag
_atom_type_scat_source
C C 0.0033 0.0016 'International Tables Vol C Tables 4.2.6.8 and 6.1.1.4'
H H 0.0000 0.0000 'International Tables Vol C Tables 4.2.6.8 and 6.1.1.4'
O O 0.0106 0.0060 'International Tables Vol C Tables 4.2.6.8 and 6.1.1.4'
S S 0.1246 0.1234 'International Tables Vol C Tables 4.2.6.8 and 6.1.1.4'

loop_
_geom_angle_atom_site_label_1
_geom_angle_atom_site_label_2
_geom_angle_atom_site_label_3
_geom_angle
_geom_angle_site_symmetry_1
_geom_angle_site_symmetry_3
_geom_angle_publ_flag
C11 S1 C8 92.35(11) . . ?
C3 O2 C5 110.66(16) . . ?
O4 C7 C8 111.97(17) . . ?
O4 C7 C4 106.33(16) . . ?
C8 C7 C4 113.28(16) . . ?
O2 C3 C2 109.66(18) . . ?
O1 C3 O2 121.1(2) . . ?
O1 C3 C2 129.2(2) . . ?
C7 C8 S1 122.21(16) . . ?
C9 C8 S1 110.38(16) . . ?
C9 C8 C7 127.40(19) . . ?
C2 C4 C7 111.12(16) . . ?
C2 C4 C5 102.15(17) . . ?
C5 C4 C7 112.49(17) . . ?
C3 C2 C4 107.35(18) . . ?
C1 C2 C3 122.0(2) . . ?
C1 C2 C4 130.7(2) . . ?
O2 C5 C4 106.31(15) . . ?
O2 C5 C6 109.92(17) . . ?
C6 C5 C4 112.06(17) . . ?
O3 C6 C5 109.07(17) . . ?
C8 C9 C10 112.9(2) . . ?
C10 C11 S1 111.41(17) . . ?
C11 C10 C9 113.0(2) . . ?

loop_
_geom_bond_atom_site_label_1
_geom_bond_atom_site_label_2
_geom_bond_distance
_geom_bond_site_symmetry_2
_geom_bond_publ_flag
S1 C8 1.727(2) . ?
S1 C11 1.712(2) . ?
O3 C6 1.432(3) . ?
O2 C3 1.355(3) . ?
O2 C5 1.462(2) . ?
O4 C7 1.438(2) . ?
O1 C3 1.209(3) . ?
C7 C8 1.499(3) . ?
C7 C4 1.542(3) . ?
C3 C2 1.479(3) . ?
C8 C9 1.368(3) . ?
C4 C2 1.508(3) . ?
C4 C5 1.539(3) . ?
C2 C1 1.329(3) . ?
C5 C6 1.512(3) . ?
C9 C10 1.420(3) . ?
C11 C10 1.354(3) . ?
